data_4503388
loop_
_publ_author_name
'Qi, Yan'
'Luo, Feng'
'Batten, Stuart R.'
'Che, Yun-Xia'
'Zheng, Ji-Min'

_publ_section_title
;
 Syntheses and Crystal Structures of a Series of Novel Helical
 Coordination Polymers Constructed from Flexible Bis(imidazole) Ligands
 and Metal Salts
;
_journal_issue 8
_journal_name_full 'Crystal Growth &amp; Design'
_journal_page_first 2806
_journal_paper_doi 10.1021/cg701061q
_journal_volume 8
_journal_year 2008
_chemical_formula_sum 'C24 H22 Cl2 N4 Ni O4'
_chemical_formula_weight 560.07
_chemical_name_systematic
; 
 ? 
;
_space_group_IT_number 15
_symmetry_cell_setting monoclinic
_symmetry_space_group_name_Hall '-C 2yc'
_symmetry_space_group_name_H-M 'C 1 2/c 1'
_atom_sites_solution_hydrogens geom
_atom_sites_solution_primary direct
_atom_sites_solution_secondary difmap
_audit_creation_method SHELXL-97
_cell_angle_alpha 90.00
_cell_angle_beta 96.71(3)
_cell_angle_gamma 90.00
_cell_formula_units_Z 4
_cell_length_a 21.308(4)
_cell_length_b 6.7964(14)
_cell_length_c 16.577(3)
_cell_measurement_reflns_used 6904
_cell_measurement_temperature 298(2)
_cell_measurement_theta_max 27.54
_cell_measurement_theta_min 3.15
_cell_volume 2384.2(8)
_computing_cell_refinement 'RAXIS-RAPID Auto(Rigaku, 2004)'
_computing_data_collection 'RAXIS-RAPID Auto(Rigaku, 2004)'
_computing_data_reduction 'CrystalStructure(Rigaku/MSC, 2004)'
_computing_molecular_graphics 'SHELXL-97 (Sheldrick, 2001)'
_computing_publication_material 'SHELXL-97 (Sheldrick, 1997)'
_computing_structure_refinement 'SHELXL-97 (Sheldrick, 1997)'
_computing_structure_solution 'SHELXS-97 (Sheldrick, 1997)'
_diffrn_ambient_temperature 298(2)
_diffrn_measured_fraction_theta_full 0.981
_diffrn_measured_fraction_theta_max 0.981
_diffrn_measurement_device_type 'rigaku r-axis rapid IP area detector'
_diffrn_measurement_method oscillation
_diffrn_radiation_monochromator graphite
_diffrn_radiation_probe x-ray
_diffrn_radiation_type MoK\a
_diffrn_radiation_wavelength 0.71073
_diffrn_reflns_av_R_equivalents 0.1228
_diffrn_reflns_av_sigmaI/netI 0.1724
_diffrn_reflns_limit_h_max 25
_diffrn_reflns_limit_h_min -26
_diffrn_reflns_limit_k_max 8
_diffrn_reflns_limit_k_min -8
_diffrn_reflns_limit_l_max 21
_diffrn_reflns_limit_l_min -21
_diffrn_reflns_number 10602
_diffrn_reflns_theta_full 27.48
_diffrn_reflns_theta_max 27.48
_diffrn_reflns_theta_min 3.15
_diffrn_source 'rotating anode'
_exptl_absorpt_coefficient_mu 1.078
_exptl_absorpt_correction_T_max 0.9206
_exptl_absorpt_correction_T_min 0.8879
_exptl_absorpt_correction_type multi-scan
_exptl_crystal_colour green
_exptl_crystal_density_diffrn 1.560
_exptl_crystal_density_method 'not measured'
_exptl_crystal_description block
_exptl_crystal_F_000 1152
_exptl_crystal_size_max 0.11
_exptl_crystal_size_mid 0.10
_exptl_crystal_size_min 0.08
_refine_diff_density_max 0.294
_refine_diff_density_min -0.380
_refine_diff_density_rms 0.062
_refine_ls_extinction_method none
_refine_ls_goodness_of_fit_ref 0.759
_refine_ls_hydrogen_treatment constr
_refine_ls_matrix_type full
_refine_ls_number_parameters 159
_refine_ls_number_reflns 2684
_refine_ls_number_restraints 0
_refine_ls_restrained_S_all 0.759
_refine_ls_R_factor_all 0.1056
_refine_ls_R_factor_gt 0.0371
_refine_ls_shift/su_max 0.000
_refine_ls_shift/su_mean 0.000
_refine_ls_structure_factor_coef Fsqd
_refine_ls_weighting_details 'calc w=1/[\s^2^(Fo^2^)+(0.0232P)^2^+0.0000P] where P=(Fo^2^+2Fc^2^)/3'
_refine_ls_weighting_scheme calc
_refine_ls_wR_factor_gt 0.0637
_refine_ls_wR_factor_ref 0.0722
_reflns_number_gt 1334
_reflns_number_total 2684
_reflns_threshold_expression >2sigma(I)
_cod_data_source_file cg701061q-file009.cif
_cod_data_source_block shelxl
_cod_depositor_comments
;
The following automatic conversions were performed:

'_symmetry_cell_setting' value 'Monoclinic' changed to 'monoclinic'
according to /home/saulius/struct/CIF-dictionaries/cif_core.dic
dictionary named 'cif_core.dic' version 2.4.1 from 2010-06-29.

Automatic conversion script
Id: cif_fix_values 1715 2011-07-08 13:25:40Z adriana 
;
_cod_original_sg_symbol_H-M C2/c
_cod_database_code 4503388

loop_
_symmetry_equiv_pos_as_xyz
'x, y, z'
'-x, y, -z+1/2'
'x+1/2, y+1/2, z'
'-x+1/2, y+1/2, -z+1/2'
'-x, -y, -z'
'x, -y, z-1/2'
'-x+1/2, -y+1/2, -z'
'x+1/2, -y+1/2, z-1/2'

loop_
_atom_site_label
_atom_site_type_symbol
_atom_site_fract_x
_atom_site_fract_y
_atom_site_fract_z
_atom_site_U_iso_or_equiv
_atom_site_adp_type
_atom_site_occupancy
_atom_site_symmetry_multiplicity
_atom_site_calc_flag
_atom_site_refinement_flags
C1 C 0.09305(14) 0.5127(4) 0.22888(18) 0.0391(7) Uani 1 1 d .
C2 C 0.14130(13) 0.3770(4) 0.19953(17) 0.0354(7) Uani 1 1 d .
C3 C 0.14630(15) 0.1870(4) 0.22842(18) 0.0479(8) Uani 1 1 d .
H3 H 0.1225 0.1475 0.2691 0.058 Uiso 1 1 calc R
C4 C 0.18664(15) 0.0538(4) 0.19716(19) 0.0502(9) Uani 1 1 d .
H4 H 0.1893 -0.0751 0.2161 0.060 Uiso 1 1 calc R
C5 C 0.22221(14) 0.1136(4) 0.13861(18) 0.0416(8) Uani 1 1 d .
C6 C 0.21945(13) 0.3042(5) 0.10998(17) 0.0476(8) Uani 1 1 d .
H6 H 0.2445 0.3442 0.0707 0.057 Uiso 1 1 calc R
C7 C 0.17838(14) 0.4353(4) 0.14107(18) 0.0447(8) Uani 1 1 d .
H7 H 0.1759 0.5642 0.1222 0.054 Uiso 1 1 calc R
C8 C 0.02322(14) 1.0659(4) 0.36745(17) 0.0442(8) Uani 1 1 d .
H8 H -0.0140 1.1299 0.3476 0.053 Uiso 1 1 calc R
C9 C 0.11132(15) 0.9995(5) 0.44090(19) 0.0552(9) Uani 1 1 d .
H9 H 0.1461 1.0051 0.4803 0.066 Uiso 1 1 calc R
C10 C 0.09973(15) 0.8617(5) 0.38318(19) 0.0509(9) Uani 1 1 d .
H10 H 0.1258 0.7550 0.3758 0.061 Uiso 1 1 calc R
C11 C 0.06067(17) 1.3110(5) 0.4788(2) 0.0711(11) Uani 1 1 d .
H11A H 0.0744 1.2805 0.5353 0.085 Uiso 1 1 calc R
H11B H 0.0908 1.4036 0.4608 0.085 Uiso 1 1 calc R
C12 C -0.00050(16) 1.4061(4) 0.47388(19) 0.0579(10) Uani 1 1 d .
H12A H -0.0310 1.3145 0.4916 0.070 Uiso 1 1 calc R
H12B H -0.0142 1.4398 0.4177 0.070 Uiso 1 1 calc R
Cl1 Cl 0.27089(4) -0.05579(12) 0.09602(5) 0.0635(3) Uani 1 1 d .
N1 N 0.04334(10) 0.9018(3) 0.33635(13) 0.0354(6) Uani 1 1 d .
N2 N 0.06262(12) 1.1293(3) 0.43086(14) 0.0437(6) Uani 1 1 d .
Ni1 Ni 0.0000 0.71940(7) 0.2500 0.03522(17) Uani 1 2 d S
O1 O 0.07867(9) 0.6701(3) 0.18865(11) 0.0429(5) Uani 1 1 d .
O2 O 0.06488(9) 0.4693(3) 0.28869(12) 0.0472(5) Uani 1 1 d .

loop_
_atom_site_aniso_label
_atom_site_aniso_U_11
_atom_site_aniso_U_22
_atom_site_aniso_U_33
_atom_site_aniso_U_23
_atom_site_aniso_U_13
_atom_site_aniso_U_12
C1 0.0346(19) 0.043(2) 0.0372(19) -0.0062(15) -0.0045(14) -0.0007(15)
C2 0.0333(18) 0.0374(17) 0.0353(17) -0.0019(13) 0.0029(13) -0.0006(15)
C3 0.057(2) 0.0393(19) 0.050(2) 0.0055(15) 0.0150(16) 0.0017(17)
C4 0.058(2) 0.038(2) 0.056(2) 0.0071(16) 0.0119(17) 0.0058(17)
C5 0.0361(19) 0.0440(19) 0.0433(19) -0.0033(15) -0.0014(14) 0.0099(15)
C6 0.042(2) 0.057(2) 0.046(2) 0.0061(16) 0.0132(15) 0.0055(17)
C7 0.046(2) 0.0416(19) 0.046(2) 0.0077(14) 0.0062(16) 0.0028(16)
C8 0.045(2) 0.044(2) 0.0418(19) -0.0079(15) -0.0051(15) 0.0067(16)
C9 0.051(2) 0.053(2) 0.055(2) -0.0051(17) -0.0220(17) 0.0056(18)
C10 0.049(2) 0.049(2) 0.051(2) -0.0047(16) -0.0090(16) 0.0050(17)
C11 0.082(3) 0.067(3) 0.060(2) -0.0281(19) -0.010(2) 0.014(2)
C12 0.071(3) 0.058(2) 0.043(2) -0.0101(16) 0.0009(17) 0.014(2)
Cl1 0.0603(6) 0.0640(6) 0.0672(6) -0.0047(4) 0.0124(5) 0.0198(5)
N1 0.0365(15) 0.0336(14) 0.0352(14) -0.0021(10) -0.0002(11) 0.0026(12)
N2 0.0536(18) 0.0386(15) 0.0361(15) -0.0091(12) -0.0064(12) -0.0006(14)
Ni1 0.0408(4) 0.0332(3) 0.0312(3) 0.000 0.0023(2) 0.000
O1 0.0483(13) 0.0404(13) 0.0401(12) 0.0026(9) 0.0056(10) 0.0086(10)
O2 0.0518(14) 0.0472(13) 0.0450(14) 0.0010(10) 0.0161(11) 0.0035(10)

loop_
_atom_type_symbol
_atom_type_description
_atom_type_scat_dispersion_real
_atom_type_scat_dispersion_imag
_atom_type_scat_source
C C 0.0033 0.0016 'International Tables Vol C Tables 4.2.6.8 and 6.1.1.4'
H H 0.0000 0.0000 'International Tables Vol C Tables 4.2.6.8 and 6.1.1.4'
N N 0.0061 0.0033 'International Tables Vol C Tables 4.2.6.8 and 6.1.1.4'
O O 0.0106 0.0060 'International Tables Vol C Tables 4.2.6.8 and 6.1.1.4'
Cl Cl 0.1484 0.1585 'International Tables Vol C Tables 4.2.6.8 and 6.1.1.4'
Ni Ni 0.3393 1.1124 'International Tables Vol C Tables 4.2.6.8 and 6.1.1.4'

loop_
_geom_angle_atom_site_label_1
_geom_angle_atom_site_label_2
_geom_angle_atom_site_label_3
_geom_angle
_geom_angle_site_symmetry_1
_geom_angle_site_symmetry_3
O2 C1 O1 120.1(3) . .
O2 C1 C2 121.4(3) . .
O1 C1 C2 118.4(3) . .
O2 C1 Ni1 63.78(16) . .
O1 C1 Ni1 56.95(14) . .
C2 C1 Ni1 168.0(2) . .
C3 C2 C7 119.1(3) . .
C3 C2 C1 119.4(3) . .
C7 C2 C1 121.4(3) . .
C2 C3 C4 120.5(3) . .
C2 C3 H3 119.8 . .
C4 C3 H3 119.8 . .
C5 C4 C3 119.4(3) . .
C5 C4 H4 120.3 . .
C3 C4 H4 120.3 . .
C4 C5 C6 121.4(3) . .
C4 C5 Cl1 119.7(2) . .
C6 C5 Cl1 118.8(2) . .
C5 C6 C7 118.6(3) . .
C5 C6 H6 120.7 . .
C7 C6 H6 120.7 . .
C2 C7 C6 120.9(3) . .
C2 C7 H7 119.5 . .
C6 C7 H7 119.5 . .
N1 C8 N2 112.1(3) . .
N1 C8 H8 124.0 . .
N2 C8 H8 124.0 . .
C10 C9 N2 107.0(3) . .
C10 C9 H9 126.5 . .
N2 C9 H9 126.5 . .
C9 C10 N1 109.8(3) . .
C9 C10 H10 125.1 . .
N1 C10 H10 125.1 . .
C12 C11 N2 115.2(3) . .
C12 C11 H11A 108.5 . .
N2 C11 H11A 108.5 . .
C12 C11 H11B 108.5 . .
N2 C11 H11B 108.5 . .
H11A C11 H11B 107.5 . .
C11 C12 C12 112.6(3) . 5_586
C11 C12 H12A 109.1 . .
C12 C12 H12A 109.1 5_586 .
C11 C12 H12B 109.1 . .
C12 C12 H12B 109.1 5_586 .
H12A C12 H12B 107.8 . .
C8 N1 C10 104.4(2) . .
C8 N1 Ni1 130.42(19) . .
C10 N1 Ni1 124.75(19) . .
C8 N2 C9 106.7(2) . .
C8 N2 C11 129.8(3) . .
C9 N2 C11 123.3(2) . .
N1 Ni1 N1 104.81(12) . 2
N1 Ni1 O1 94.55(8) . 2
N1 Ni1 O1 96.69(8) 2 2
N1 Ni1 O1 96.69(8) . .
N1 Ni1 O1 94.55(8) 2 .
O1 Ni1 O1 161.53(10) 2 .
N1 Ni1 O2 151.67(8) . 2
N1 Ni1 O2 92.69(8) 2 2
O1 Ni1 O2 60.86(7) 2 2
O1 Ni1 O2 104.07(8) . 2
N1 Ni1 O2 92.69(8) . .
N1 Ni1 O2 151.67(8) 2 .
O1 Ni1 O2 104.07(8) 2 .
O1 Ni1 O2 60.86(7) . .
O2 Ni1 O2 81.11(10) 2 .
N1 Ni1 C1 123.33(10) . 2
N1 Ni1 C1 98.03(9) 2 2
O1 Ni1 C1 30.91(8) 2 2
O1 Ni1 C1 132.58(10) . 2
O2 Ni1 C1 30.15(8) 2 2
O2 Ni1 C1 90.37(9) . 2
N1 Ni1 C1 98.03(9) . .
N1 Ni1 C1 123.33(10) 2 .
O1 Ni1 C1 132.58(10) 2 .
O1 Ni1 C1 30.91(8) . .
O2 Ni1 C1 90.37(9) 2 .
O2 Ni1 C1 30.15(8) . .
C1 Ni1 C1 111.23(14) 2 .
C1 O1 Ni1 92.14(18) . .
C1 O2 Ni1 86.07(17) . .

loop_
_geom_bond_atom_site_label_1
_geom_bond_atom_site_label_2
_geom_bond_distance
_geom_bond_site_symmetry_2
C1 O2 1.253(3) .
C1 O1 1.279(3) .
C1 C2 1.504(4) .
C1 Ni1 2.488(3) .
C2 C3 1.377(3) .
C2 C7 1.378(4) .
C3 C4 1.389(4) .
C3 H3 0.9300 .
C4 C5 1.362(4) .
C4 H4 0.9300 .
C5 C6 1.378(4) .
C5 Cl1 1.753(3) .
C6 C7 1.390(4) .
C6 H6 0.9300 .
C7 H7 0.9300 .
C8 N1 1.321(3) .
C8 N2 1.338(3) .
C8 H8 0.9300 .
C9 C10 1.341(4) .
C9 N2 1.357(3) .
C9 H9 0.9300 .
C10 N1 1.379(3) .
C10 H10 0.9300 .
C11 C12 1.449(4) .
C11 N2 1.472(3) .
C11 H11A 0.9700 .
C11 H11B 0.9700 .
C12 C12 1.541(5) 5_586
C12 H12A 0.9700 .
C12 H12B 0.9700 .
N1 Ni1 2.032(2) .
Ni1 N1 2.032(2) 2
Ni1 O1 2.0867(19) 2
Ni1 O1 2.0867(19) .
Ni1 O2 2.237(2) 2
Ni1 O2 2.237(2) .
Ni1 C1 2.488(3) 2

loop_
_geom_torsion_atom_site_label_1
_geom_torsion_atom_site_label_2
_geom_torsion_atom_site_label_3
_geom_torsion_atom_site_label_4
_geom_torsion
_geom_torsion_site_symmetry_1
_geom_torsion_site_symmetry_4
O2 C1 C2 C3 12.4(4) . .
O1 C1 C2 C3 -163.9(3) . .
Ni1 C1 C2 C3 -99.9(11) . .
O2 C1 C2 C7 -171.1(3) . .
O1 C1 C2 C7 12.6(4) . .
Ni1 C1 C2 C7 76.6(12) . .
C7 C2 C3 C4 -2.1(4) . .
C1 C2 C3 C4 174.5(3) . .
C2 C3 C4 C5 1.2(5) . .
C3 C4 C5 C6 0.5(5) . .
C3 C4 C5 Cl1 -177.5(2) . .
C4 C5 C6 C7 -1.2(5) . .
Cl1 C5 C6 C7 176.8(2) . .
C3 C2 C7 C6 1.4(4) . .
C1 C2 C7 C6 -175.1(3) . .
C5 C6 C7 C2 0.3(4) . .
N2 C9 C10 N1 -0.4(4) . .
N2 C11 C12 C12 179.3(3) . 5_586
N2 C8 N1 C10 -0.8(3) . .
N2 C8 N1 Ni1 171.70(19) . .
C9 C10 N1 C8 0.8(4) . .
C9 C10 N1 Ni1 -172.3(2) . .
N1 C8 N2 C9 0.5(4) . .
N1 C8 N2 C11 175.0(3) . .
C10 C9 N2 C8 0.0(4) . .
C10 C9 N2 C11 -175.0(3) . .
C12 C11 N2 C8 20.6(5) . .
C12 C11 N2 C9 -165.7(3) . .
C8 N1 Ni1 N1 41.9(2) . 2
C10 N1 Ni1 N1 -146.9(3) . 2
C8 N1 Ni1 O1 -56.2(3) . 2
C10 N1 Ni1 O1 114.9(2) . 2
C8 N1 Ni1 O1 138.5(3) . .
C10 N1 Ni1 O1 -50.4(2) . .
C8 N1 Ni1 O2 -84.4(3) . 2
C10 N1 Ni1 O2 86.7(3) . 2
C8 N1 Ni1 O2 -160.6(3) . .
C10 N1 Ni1 O2 10.6(2) . .
C8 N1 Ni1 C1 -68.3(3) . 2
C10 N1 Ni1 C1 102.8(2) . 2
C8 N1 Ni1 C1 169.6(3) . .
C10 N1 Ni1 C1 -19.2(2) . .
O2 C1 Ni1 N1 81.46(17) . .
O1 C1 Ni1 N1 -89.62(16) . .
C2 C1 Ni1 N1 -160.2(11) . .
O2 C1 Ni1 N1 -164.86(15) . 2
O1 C1 Ni1 N1 24.06(19) . 2
C2 C1 Ni1 N1 -46.6(11) . 2
O2 C1 Ni1 O1 -22.3(2) . 2
O1 C1 Ni1 O1 166.58(10) . 2
C2 C1 Ni1 O1 96.0(11) . 2
O2 C1 Ni1 O1 171.1(3) . .
C2 C1 Ni1 O1 -70.6(11) . .
O2 C1 Ni1 O2 -71.39(19) . 2
O1 C1 Ni1 O2 117.53(16) . 2
C2 C1 Ni1 O2 46.9(11) . 2
O1 C1 Ni1 O2 -171.1(3) . .
C2 C1 Ni1 O2 118.3(12) . .
O2 C1 Ni1 C1 -49.08(14) . 2
O1 C1 Ni1 C1 139.84(18) . 2
C2 C1 Ni1 C1 69.2(11) . 2
O2 C1 O1 Ni1 -9.3(3) . .
C2 C1 O1 Ni1 167.1(2) . .
N1 Ni1 O1 C1 94.47(17) . .
N1 Ni1 O1 C1 -160.01(16) 2 .
O1 Ni1 O1 C1 -32.63(15) 2 .
O2 Ni1 O1 C1 -66.09(16) 2 .
O2 Ni1 O1 C1 5.12(15) . .
C1 Ni1 O1 C1 -54.7(2) 2 .
O1 C1 O2 Ni1 8.6(3) . .
C2 C1 O2 Ni1 -167.6(2) . .
N1 Ni1 O2 C1 -101.39(17) . .
N1 Ni1 O2 C1 27.4(3) 2 .
O1 Ni1 O2 C1 163.23(17) 2 .
O1 Ni1 O2 C1 -5.23(16) . .
O2 Ni1 O2 C1 106.41(18) 2 .
C1 Ni1 O2 C1 135.22(17) 2 .
